data_2228530
loop_
_publ_author_name
'Narayanan, P.'
'Sethusankar, K.'
'Nandhakumar, Meganathan'
'Mohanakrishnan, Arasambattu K.'

_publ_section_title
;
 Ethyl
 1,3,10,12-tetraphenyl-19,20-dioxahexacyclo[10.6.1.1^3,10^.0^2,11^.0^4,9^.0^13,18^]icosa-4(9),5,7,13(18),14,16-hexaene-2-carboxylate
;
_journal_coeditor_code RK2244
_journal_issue 12
_journal_name_full 'Acta Crystallographica Section E'
_journal_page_first o3155
_journal_paper_doi 10.1107/S1600536810045873
_journal_volume 66
_journal_year 2010
_chemical_formula_iupac 'C45 H34 O4'
_chemical_formula_moiety 'C45 H34 O4'
_chemical_formula_sum 'C45 H34 O4'
_chemical_formula_weight 638.72
_chemical_melting_point_gt 451
_chemical_melting_point_lt 453
_chemical_name_common 'Diels--Alder Adduct of ethyl propiolate'
_chemical_name_systematic
;
Ethyl 1,3,10,12-tetraphenyl-19,20-
dioxahexacyclo[10.6.1.1^3,10^.0^2,11^.0^4,9^.0^13,18^]icosa-
4(9),5,7,13(18),14,16-hexaene-2-carboxylate
;
_space_group_IT_number 33
_symmetry_cell_setting orthorhombic
_symmetry_space_group_name_Hall 'P 2c -2n'
_symmetry_space_group_name_H-M 'P n a 21'
_atom_sites_solution_hydrogens geom
_atom_sites_solution_primary direct
_atom_sites_solution_secondary difmap
_audit_creation_method SHELXL97
_cell_angle_alpha 90.00
_cell_angle_beta 90.00
_cell_angle_gamma 90.00
_cell_formula_units_Z 4
_cell_length_a 17.2498(4)
_cell_length_b 12.5137(3)
_cell_length_c 15.4118(5)
_cell_measurement_reflns_used 5474
_cell_measurement_temperature 295(2)
_cell_measurement_theta_max 26.89
_cell_measurement_theta_min 0.999
_cell_volume 3326.77(15)
_computing_cell_refinement '<i>SAINT</i> (Bruker, 2004)'
_computing_data_collection '<i>APEX2</i> (Bruker, 2004)'
_computing_data_reduction '<i>SAINT</i> (Bruker, 2004)'
_computing_molecular_graphics '<i>ORTEP-3</i> (Farrugia, 1997)'
_computing_publication_material '<i>SHELXL97</i> (Sheldrick, 2008) and <i>PLATON</i> (Spek, 2009)'
_computing_structure_refinement '<i>SHELXL97</i> (Sheldrick, 2008)'
_computing_structure_solution '<i>SHELXS97</i> (Sheldrick, 2008)'
_diffrn_ambient_temperature 295(2)
_diffrn_measured_fraction_theta_full 0.999
_diffrn_measured_fraction_theta_max 0.999
_diffrn_measurement_device_type 'Bruker Kappa APEXII CCD'
_diffrn_measurement_method \w
_diffrn_radiation_monochromator graphite
_diffrn_radiation_source 'fine--focus sealed tube'
_diffrn_radiation_type MoK\a
_diffrn_radiation_wavelength 0.71073
_diffrn_reflns_av_R_equivalents 0.0413
_diffrn_reflns_av_sigmaI/netI 0.0385
_diffrn_reflns_limit_h_max 20
_diffrn_reflns_limit_h_min -21
_diffrn_reflns_limit_k_max 15
_diffrn_reflns_limit_k_min -15
_diffrn_reflns_limit_l_max 19
_diffrn_reflns_limit_l_min -14
_diffrn_reflns_number 19378
_diffrn_reflns_theta_full 26.89
_diffrn_reflns_theta_max 26.89
_diffrn_reflns_theta_min 2.41
_exptl_absorpt_coefficient_mu 0.080
_exptl_absorpt_correction_T_max 0.989
_exptl_absorpt_correction_T_min 0.962
_exptl_absorpt_correction_type multi-scan
_exptl_absorpt_process_details '(<i>SADABS</i>; Sheldrick, 1996)'
_exptl_crystal_colour Colourless
_exptl_crystal_density_diffrn 1.275
_exptl_crystal_density_method 'not measured'
_exptl_crystal_description Block
_exptl_crystal_F_000 1344
_exptl_crystal_size_max 0.30
_exptl_crystal_size_mid 0.20
_exptl_crystal_size_min 0.20
_refine_diff_density_max 0.161
_refine_diff_density_min -0.165
_refine_ls_extinction_method none
_refine_ls_goodness_of_fit_ref 1.003
_refine_ls_hydrogen_treatment constr
_refine_ls_matrix_type full
_refine_ls_number_parameters 443
_refine_ls_number_reflns 5474
_refine_ls_number_restraints 1
_refine_ls_restrained_S_all 1.003
_refine_ls_R_factor_all 0.0544
_refine_ls_R_factor_gt 0.0375
_refine_ls_shift/su_max 0.000
_refine_ls_shift/su_mean 0.000
_refine_ls_structure_factor_coef Fsqd
_refine_ls_weighting_details 'calc w=1/[\s^2^(Fo^2^)+(0.0491P)^2^+0.1034P] where P=(Fo^2^+2Fc^2^)/3'
_refine_ls_weighting_scheme calc
_refine_ls_wR_factor_gt 0.0829
_refine_ls_wR_factor_ref 0.0921
_reflns_number_gt 4366
_reflns_number_total 5474
_reflns_threshold_expression I>2\s(I)
_cod_data_source_file rk2244.cif
_cod_data_source_block I
_cod_database_code 2228530
_cod_database_fobs_code 2228530

loop_
_symmetry_equiv_pos_as_xyz
'x, y, z'
'-x, -y, z+1/2'
'-x+1/2, y+1/2, z+1/2'
'x+1/2, -y+1/2, z'

loop_
_atom_site_type_symbol
_atom_site_label
_atom_site_fract_x
_atom_site_fract_y
_atom_site_fract_z
_atom_site_U_iso_or_equiv
_atom_site_adp_type
_atom_site_calc_flag
_atom_site_refinement_flags
_atom_site_occupancy
_atom_site_disorder_assembly
_atom_site_disorder_group
C C1 0.20543(10) 0.38628(15) 0.29734(15) 0.0333(4) Uani d . 1 . .
C C2 0.19096(11) 0.35324(15) 0.39052(15) 0.0349(4) Uani d . 1 . .
C C3 0.21738(13) 0.27151(17) 0.44218(17) 0.0440(5) Uani d . 1 . .
H H3 0.2527 0.2216 0.4211 0.053 Uiso calc R 1 . .
C C4 0.18998(15) 0.2655(2) 0.52647(19) 0.0574(7) Uani d . 1 . .
H H4 0.2064 0.2100 0.5621 0.069 Uiso calc R 1 . .
C C5 0.13896(15) 0.3400(2) 0.55862(19) 0.0571(6) Uani d . 1 . .
H H5 0.1212 0.3338 0.6154 0.069 Uiso calc R 1 . .
C C6 0.11365(12) 0.42444(18) 0.50730(17) 0.0442(5) Uani d . 1 . .
H H6 0.0805 0.4764 0.5293 0.053 Uiso calc R 1 . .
C C7 0.13913(11) 0.42854(15) 0.42326(15) 0.0356(5) Uani d . 1 . .
C C8 0.12338(10) 0.50524(14) 0.34842(15) 0.0331(4) Uani d . 1 . .
C C9 0.04568(10) 0.55950(15) 0.34911(16) 0.0375(5) Uani d . 1 . .
C C10 -0.01251(11) 0.52952(19) 0.29307(18) 0.0487(6) Uani d . 1 . .
H H10 -0.0041 0.4746 0.2535 0.058 Uiso calc R 1 . .
C C11 -0.08388(13) 0.5812(2) 0.2956(2) 0.0619(7) Uani d . 1 . .
H H11 -0.1231 0.5603 0.2578 0.074 Uiso calc R 1 . .
C C12 -0.09681(14) 0.6620(2) 0.3526(2) 0.0659(8) Uani d . 1 . .
H H12 -0.1442 0.6974 0.3530 0.079 Uiso calc R 1 . .
C C13 -0.04019(15) 0.6907(2) 0.4090(3) 0.0740(10) Uani d . 1 . .
H H13 -0.0491 0.7454 0.4486 0.089 Uiso calc R 1 . .
C C14 0.03077(13) 0.63902(19) 0.4079(2) 0.0594(7) Uani d . 1 . .
H H14 0.0688 0.6586 0.4476 0.071 Uiso calc R 1 . .
C C15 0.22514(12) 0.30145(15) 0.23155(15) 0.0372(5) Uani d . 1 . .
C C16 0.29011(13) 0.23665(16) 0.24033(19) 0.0489(6) Uani d . 1 . .
H H16 0.3211 0.2423 0.2895 0.059 Uiso calc R 1 . .
C C17 0.30888(15) 0.16377(18) 0.1762(2) 0.0585(7) Uani d . 1 . .
H H17 0.3528 0.1214 0.1825 0.070 Uiso calc R 1 . .
C C18 0.26396(16) 0.15304(19) 0.1038(2) 0.0595(7) Uani d . 1 . .
H H18 0.2780 0.1053 0.0603 0.071 Uiso calc R 1 . .
C C19 0.19801(15) 0.21312(18) 0.09574(19) 0.0564(7) Uani d . 1 . .
H H19 0.1662 0.2044 0.0476 0.068 Uiso calc R 1 . .
C C20 0.17865(14) 0.28670(16) 0.15910(17) 0.0456(5) Uani d . 1 . .
H H20 0.1337 0.3270 0.1530 0.055 Uiso calc R 1 . .
C C21 0.25748(10) 0.49143(14) 0.30407(15) 0.0319(4) Uani d . 1 . .
C C22 0.19772(10) 0.57437(14) 0.33934(15) 0.0313(4) Uani d . 1 . .
H H22 0.2141 0.6002 0.3965 0.038 Uiso calc R 1 . .
C C23 0.20355(10) 0.66599(14) 0.27165(14) 0.0329(4) Uani d . 1 . .
C C24 0.28491(11) 0.54884(15) 0.21709(15) 0.0350(5) Uani d . 1 . .
C C25 0.32570(11) 0.48322(16) 0.36640(16) 0.0381(5) Uani d . 1 . .
C C26 0.44065(14) 0.3879(2) 0.4005(2) 0.0689(8) Uani d . 1 . .
H H26A 0.4268 0.3728 0.4602 0.083 Uiso calc R 1 . .
H H26B 0.4708 0.4534 0.3992 0.083 Uiso calc R 1 . .
C C27 0.48667(16) 0.2985(2) 0.3642(3) 0.0871(11) Uani d . 1 . .
H H27A 0.4561 0.2344 0.3648 0.131 Uiso calc R 1 . .
H H27B 0.5324 0.2882 0.3986 0.131 Uiso calc R 1 . .
H H27C 0.5013 0.3150 0.3056 0.131 Uiso calc R 1 . .
C C28 0.21839(11) 0.55562(14) 0.15257(15) 0.0345(4) Uani d . 1 . .
C C29 0.20378(13) 0.51152(17) 0.07231(17) 0.0451(5) Uani d . 1 . .
H H29 0.2372 0.4611 0.0486 0.054 Uiso calc R 1 . .
C C30 0.13833(16) 0.54386(19) 0.02773(18) 0.0552(6) Uani d . 1 . .
H H30 0.1285 0.5164 -0.0273 0.066 Uiso calc R 1 . .
C C31 0.08712(14) 0.61661(19) 0.06384(19) 0.0543(7) Uani d . 1 . .
H H31 0.0430 0.6367 0.0332 0.065 Uiso calc R 1 . .
C C32 0.10079(12) 0.65951(16) 0.14468(17) 0.0431(5) Uani d . 1 . .
H H32 0.0659 0.7071 0.1697 0.052 Uiso calc R 1 . .
C C33 0.16744(11) 0.63003(14) 0.18725(15) 0.0343(5) Uani d . 1 . .
C C34 0.36412(12) 0.52056(16) 0.18220(16) 0.0406(5) Uani d . 1 . .
C C35 0.37622(13) 0.42842(18) 0.13515(18) 0.0508(6) Uani d . 1 . .
H H35 0.3347 0.3831 0.1236 0.061 Uiso calc R 1 . .
C C36 0.44885(15) 0.4026(2) 0.1051(2) 0.0671(8) Uani d . 1 . .
H H36 0.4563 0.3394 0.0744 0.080 Uiso calc R 1 . .
C C37 0.51000(16) 0.4690(2) 0.1199(3) 0.0912(13) Uani d . 1 . .
H H37 0.5589 0.4525 0.0983 0.109 Uiso calc R 1 . .
C C38 0.49869(14) 0.5601(2) 0.1669(3) 0.0967(15) Uani d . 1 . .
H H38 0.5405 0.6051 0.1777 0.116 Uiso calc R 1 . .
C C39 0.42635(13) 0.58658(18) 0.1986(2) 0.0661(9) Uani d . 1 . .
H H39 0.4196 0.6487 0.2308 0.079 Uiso calc R 1 . .
C C40 0.18919(10) 0.78078(15) 0.29744(16) 0.0359(5) Uani d . 1 . .
C C41 0.17398(14) 0.81397(17) 0.38066(18) 0.0511(6) Uani d . 1 . .
H H41 0.1721 0.7642 0.4254 0.061 Uiso calc R 1 . .
C C42 0.16133(16) 0.92160(19) 0.3985(2) 0.0619(7) Uani d . 1 . .
H H42 0.1492 0.9428 0.4547 0.074 Uiso calc R 1 . .
C C43 0.16647(15) 0.99565(18) 0.3347(2) 0.0625(8) Uani d . 1 . .
H H43 0.1578 1.0674 0.3469 0.075 Uiso calc R 1 . .
C C44 0.18442(15) 0.96424(18) 0.2525(2) 0.0646(8) Uani d . 1 . .
H H44 0.1895 1.0151 0.2089 0.078 Uiso calc R 1 . .
C C45 0.19522(13) 0.85747(16) 0.23348(19) 0.0513(6) Uani d . 1 . .
H H45 0.2067 0.8370 0.1769 0.062 Uiso calc R 1 . .
O O1 0.13122(7) 0.43327(10) 0.27592(10) 0.0339(3) Uani d . 1 . .
O O2 0.28543(7) 0.65724(9) 0.24881(10) 0.0350(3) Uani d . 1 . .
O O3 0.33920(10) 0.54448(14) 0.42352(14) 0.0626(5) Uani d . 1 . .
O O4 0.37114(8) 0.40007(11) 0.34821(12) 0.0474(4) Uani d . 1 . .

loop_
_atom_site_aniso_label
_atom_site_aniso_U_11
_atom_site_aniso_U_22
_atom_site_aniso_U_33
_atom_site_aniso_U_12
_atom_site_aniso_U_13
_atom_site_aniso_U_23
C1 0.0294(10) 0.0329(9) 0.0376(12) -0.0013(7) -0.0052(9) 0.0027(9)
C2 0.0337(10) 0.0327(9) 0.0381(12) -0.0041(8) -0.0040(9) 0.0019(9)
C3 0.0464(12) 0.0394(11) 0.0460(15) 0.0039(9) -0.0069(11) 0.0074(11)
C4 0.0713(17) 0.0524(13) 0.0486(16) 0.0041(12) -0.0116(14) 0.0182(13)
C5 0.0709(16) 0.0634(15) 0.0371(14) -0.0021(13) 0.0034(12) 0.0091(13)
C6 0.0453(13) 0.0455(12) 0.0418(14) -0.0011(9) 0.0029(10) 0.0020(11)
C7 0.0307(10) 0.0356(10) 0.0405(13) -0.0029(8) -0.0040(9) 0.0040(10)
C8 0.0299(9) 0.0324(9) 0.0371(12) -0.0023(7) -0.0034(9) 0.0002(10)
C9 0.0303(9) 0.0372(9) 0.0450(13) -0.0005(7) 0.0022(10) 0.0097(10)
C10 0.0358(12) 0.0577(13) 0.0527(16) -0.0003(9) -0.0044(11) 0.0093(12)
C11 0.0353(12) 0.0826(18) 0.068(2) 0.0032(11) -0.0080(12) 0.0181(17)
C12 0.0339(13) 0.0700(16) 0.094(2) 0.0146(11) 0.0082(15) 0.0281(18)
C13 0.0465(15) 0.0631(15) 0.112(3) 0.0139(11) 0.0137(16) -0.0142(18)
C14 0.0324(12) 0.0625(14) 0.083(2) 0.0039(10) -0.0013(12) -0.0182(15)
C15 0.0400(11) 0.0315(9) 0.0400(13) -0.0053(8) 0.0004(9) 0.0015(9)
C16 0.0499(12) 0.0406(11) 0.0561(16) 0.0033(9) -0.0044(12) -0.0026(12)
C17 0.0645(16) 0.0429(12) 0.068(2) 0.0084(11) 0.0081(14) -0.0046(13)
C18 0.0860(19) 0.0405(12) 0.0519(17) 0.0016(12) 0.0135(15) -0.0092(12)
C19 0.0799(18) 0.0442(12) 0.0452(16) -0.0080(12) -0.0051(13) -0.0051(12)
C20 0.0567(14) 0.0352(10) 0.0447(14) -0.0033(9) -0.0053(11) -0.0012(11)
C21 0.0290(10) 0.0312(9) 0.0355(12) 0.0008(7) -0.0040(8) -0.0013(9)
C22 0.0300(9) 0.0306(9) 0.0334(11) -0.0006(7) -0.0035(9) 0.0004(9)
C23 0.0238(9) 0.0336(9) 0.0411(12) 0.0001(7) -0.0011(8) 0.0036(9)
C24 0.0316(10) 0.0328(9) 0.0405(13) -0.0010(7) 0.0000(9) 0.0017(9)
C25 0.0314(10) 0.0399(10) 0.0431(14) 0.0018(8) -0.0049(9) -0.0003(10)
C26 0.0469(14) 0.0709(16) 0.089(2) 0.0162(12) -0.0281(15) -0.0003(17)
C27 0.0543(16) 0.0868(19) 0.120(3) 0.0309(14) -0.0158(18) 0.004(2)
C28 0.0354(10) 0.0343(9) 0.0339(12) -0.0073(8) 0.0003(9) 0.0066(10)
C29 0.0539(14) 0.0430(11) 0.0385(13) -0.0052(9) -0.0007(11) 0.0014(11)
C30 0.0707(17) 0.0522(13) 0.0427(15) -0.0120(12) -0.0160(13) 0.0031(12)
C31 0.0523(14) 0.0559(14) 0.0548(17) -0.0090(11) -0.0204(12) 0.0107(13)
C32 0.0385(11) 0.0414(10) 0.0496(15) -0.0031(9) -0.0088(11) 0.0099(11)
C33 0.0321(10) 0.0317(9) 0.0390(12) -0.0050(7) -0.0013(9) 0.0088(9)
C34 0.0346(11) 0.0398(10) 0.0475(14) 0.0021(8) 0.0060(10) 0.0099(11)
C35 0.0484(13) 0.0518(13) 0.0520(17) 0.0032(10) 0.0081(11) -0.0020(12)
C36 0.0620(17) 0.0616(15) 0.078(2) 0.0172(13) 0.0226(15) 0.0008(15)
C37 0.0488(16) 0.0731(19) 0.152(4) 0.0151(14) 0.041(2) 0.015(2)
C38 0.0384(14) 0.0567(16) 0.195(5) -0.0017(11) 0.027(2) 0.005(2)
C39 0.0354(12) 0.0439(12) 0.119(3) -0.0022(10) 0.0095(14) -0.0018(15)
C40 0.0273(9) 0.0345(9) 0.0459(14) -0.0023(7) -0.0055(9) 0.0026(10)
C41 0.0608(15) 0.0427(12) 0.0500(16) 0.0003(10) -0.0029(12) -0.0011(12)
C42 0.0714(17) 0.0532(14) 0.0612(19) 0.0038(12) -0.0058(14) -0.0173(14)
C43 0.0637(15) 0.0354(12) 0.088(2) 0.0008(10) -0.0147(16) -0.0093(15)
C44 0.0728(18) 0.0367(12) 0.084(2) -0.0056(11) -0.0084(17) 0.0140(15)
C45 0.0575(14) 0.0410(11) 0.0555(16) -0.0058(9) 0.0024(12) 0.0048(12)
O1 0.0302(7) 0.0346(7) 0.0368(9) -0.0016(5) -0.0061(6) 0.0017(6)
O2 0.0280(6) 0.0325(6) 0.0445(9) -0.0022(5) -0.0013(6) -0.0001(7)
O3 0.0529(10) 0.0678(10) 0.0670(13) 0.0154(8) -0.0274(9) -0.0264(10)
O4 0.0386(8) 0.0463(7) 0.0574(11) 0.0109(6) -0.0137(8) -0.0016(8)

loop_
_atom_type_symbol
_atom_type_description
_atom_type_scat_dispersion_real
_atom_type_scat_dispersion_imag
_atom_type_scat_source
C C 0.0033 0.0016 'International Tables Vol C Tables 4.2.6.8 and 6.1.1.4'
H H 0.0000 0.0000 'International Tables Vol C Tables 4.2.6.8 and 6.1.1.4'
O O 0.0106 0.0060 'International Tables Vol C Tables 4.2.6.8 and 6.1.1.4'

loop_
_geom_angle_atom_site_label_1
_geom_angle_atom_site_label_2
_geom_angle_atom_site_label_3
_geom_angle_site_symmetry_1
_geom_angle_site_symmetry_3
_geom_angle
_geom_angle_publ_flag
O1 C1 C15 . . 109.42(16) ?
O1 C1 C2 . . 100.46(15) ?
C15 C1 C2 . . 118.86(16) ?
O1 C1 C21 . . 100.22(13) ?
C15 C1 C21 . . 119.83(17) ?
C2 C1 C21 . . 104.83(17) ?
C3 C2 C7 . . 120.4(2) ?
C3 C2 C1 . . 134.3(2) ?
C7 C2 C1 . . 105.33(17) ?
C2 C3 C4 . . 118.1(2) ?
C2 C3 H3 . . 121.0 ?
C4 C3 H3 . . 121.0 ?
C5 C4 C3 . . 121.4(2) ?
C5 C4 H4 . . 119.3 ?
C3 C4 H4 . . 119.3 ?
C4 C5 C6 . . 120.8(3) ?
C4 C5 H5 . . 119.6 ?
C6 C5 H5 . . 119.6 ?
C7 C6 C5 . . 117.8(2) ?
C7 C6 H6 . . 121.1 ?
C5 C6 H6 . . 121.1 ?
C6 C7 C2 . . 121.56(19) ?
C6 C7 C8 . . 133.01(19) ?
C2 C7 C8 . . 105.43(19) ?
O1 C8 C9 . . 111.80(17) ?
O1 C8 C7 . . 100.16(13) ?
C9 C8 C7 . . 115.98(18) ?
O1 C8 C22 . . 101.58(16) ?
C9 C8 C22 . . 119.04(14) ?
C7 C8 C22 . . 105.76(16) ?
C14 C9 C10 . . 118.42(19) ?
C14 C9 C8 . . 120.0(2) ?
C10 C9 C8 . . 121.5(2) ?
C9 C10 C11 . . 120.1(3) ?
C9 C10 H10 . . 120.0 ?
C11 C10 H10 . . 120.0 ?
C12 C11 C10 . . 120.6(3) ?
C12 C11 H11 . . 119.7 ?
C10 C11 H11 . . 119.7 ?
C13 C12 C11 . . 119.6(2) ?
C13 C12 H12 . . 120.2 ?
C11 C12 H12 . . 120.2 ?
C12 C13 C14 . . 120.4(3) ?
C12 C13 H13 . . 119.8 ?
C14 C13 H13 . . 119.8 ?
C9 C14 C13 . . 120.9(3) ?
C9 C14 H14 . . 119.6 ?
C13 C14 H14 . . 119.6 ?
C20 C15 C16 . . 117.8(2) ?
C20 C15 C1 . . 120.32(19) ?
C16 C15 C1 . . 121.8(2) ?
C17 C16 C15 . . 120.3(2) ?
C17 C16 H16 . . 119.9 ?
C15 C16 H16 . . 119.9 ?
C18 C17 C16 . . 121.1(2) ?
C18 C17 H17 . . 119.5 ?
C16 C17 H17 . . 119.5 ?
C17 C18 C19 . . 119.5(2) ?
C17 C18 H18 . . 120.3 ?
C19 C18 H18 . . 120.3 ?
C18 C19 C20 . . 120.1(2) ?
C18 C19 H19 . . 119.9 ?
C20 C19 H19 . . 119.9 ?
C19 C20 C15 . . 121.2(2) ?
C19 C20 H20 . . 119.4 ?
C15 C20 H20 . . 119.4 ?
C25 C21 C22 . . 109.61(17) ?
C25 C21 C24 . . 109.38(15) ?
C22 C21 C24 . . 100.92(14) ?
C25 C21 C1 . . 114.84(16) ?
C22 C21 C1 . . 101.49(14) ?
C24 C21 C1 . . 118.96(17) ?
C8 C22 C23 . . 121.68(16) ?
C8 C22 C21 . . 101.91(14) ?
C23 C22 C21 . . 102.37(16) ?
C8 C22 H22 . . 110.0 ?
C23 C22 H22 . . 110.0 ?
C21 C22 H22 . . 110.0 ?
O2 C23 C40 . . 107.06(14) ?
O2 C23 C33 . . 99.73(16) ?
C40 C23 C33 . . 116.23(16) ?
O2 C23 C22 . . 99.75(13) ?
C40 C23 C22 . . 120.96(18) ?
C33 C23 C22 . . 109.37(14) ?
O2 C24 C34 . . 109.60(15) ?
O2 C24 C28 . . 100.02(14) ?
C34 C24 C28 . . 117.57(19) ?
O2 C24 C21 . . 98.09(15) ?
C34 C24 C21 . . 117.56(16) ?
C28 C24 C21 . . 110.57(15) ?
O3 C25 O4 . . 122.92(19) ?
O3 C25 C21 . . 125.05(18) ?
O4 C25 C21 . . 112.00(18) ?
O4 C26 C27 . . 108.2(3) ?
O4 C26 H26A . . 110.1 ?
C27 C26 H26A . . 110.1 ?
O4 C26 H26B . . 110.1 ?
C27 C26 H26B . . 110.1 ?
H26A C26 H26B . . 108.4 ?
C26 C27 H27A . . 109.5 ?
C26 C27 H27B . . 109.5 ?
H27A C27 H27B . . 109.5 ?
C26 C27 H27C . . 109.5 ?
H27A C27 H27C . . 109.5 ?
H27B C27 H27C . . 109.5 ?
C29 C28 C33 . . 119.9(2) ?
C29 C28 C24 . . 134.64(19) ?
C33 C28 C24 . . 105.28(18) ?
C28 C29 C30 . . 118.6(2) ?
C28 C29 H29 . . 120.7 ?
C30 C29 H29 . . 120.7 ?
C29 C30 C31 . . 120.9(2) ?
C29 C30 H30 . . 119.5 ?
C31 C30 H30 . . 119.5 ?
C32 C31 C30 . . 120.7(2) ?
C32 C31 H31 . . 119.6 ?
C30 C31 H31 . . 119.6 ?
C33 C32 C31 . . 118.1(2) ?
C33 C32 H32 . . 121.0 ?
C31 C32 H32 . . 121.0 ?
C32 C33 C28 . . 121.8(2) ?
C32 C33 C23 . . 132.54(19) ?
C28 C33 C23 . . 105.68(16) ?
C39 C34 C35 . . 118.7(2) ?
C39 C34 C24 . . 119.9(2) ?
C35 C34 C24 . . 121.36(19) ?
C36 C35 C34 . . 120.8(2) ?
C36 C35 H35 . . 119.6 ?
C34 C35 H35 . . 119.6 ?
C37 C36 C35 . . 120.4(3) ?
C37 C36 H36 . . 119.8 ?
C35 C36 H36 . . 119.8 ?
C36 C37 C38 . . 119.2(2) ?
C36 C37 H37 . . 120.4 ?
C38 C37 H37 . . 120.4 ?
C37 C38 C39 . . 121.2(3) ?
C37 C38 H38 . . 119.4 ?
C39 C38 H38 . . 119.4 ?
C34 C39 C38 . . 119.7(3) ?
C34 C39 H39 . . 120.2 ?
C38 C39 H39 . . 120.2 ?
C41 C40 C45 . . 118.1(2) ?
C41 C40 C23 . . 124.4(2) ?
C45 C40 C23 . . 117.5(2) ?
C40 C41 C42 . . 120.4(2) ?
C40 C41 H41 . . 119.8 ?
C42 C41 H41 . . 119.8 ?
C43 C42 C41 . . 120.6(3) ?
C43 C42 H42 . . 119.7 ?
C41 C42 H42 . . 119.7 ?
C42 C43 C44 . . 119.5(2) ?
C42 C43 H43 . . 120.2 ?
C44 C43 H43 . . 120.2 ?
C43 C44 C45 . . 120.5(3) ?
C43 C44 H44 . . 119.7 ?
C45 C44 H44 . . 119.7 ?
C40 C45 C44 . . 120.7(3) ?
C40 C45 H45 . . 119.6 ?
C44 C45 H45 . . 119.6 ?
C8 O1 C1 . . 99.21(14) ?
C24 O2 C23 . . 98.41(13) ?
C25 O4 C26 . . 116.77(19) ?

loop_
_geom_bond_atom_site_label_1
_geom_bond_atom_site_label_2
_geom_bond_site_symmetry_2
_geom_bond_distance
_geom_bond_publ_flag
C1 O1 . 1.447(2) ?
C1 C15 . 1.507(3) ?
C1 C2 . 1.515(3) ?
C1 C21 . 1.596(2) ?
C2 C3 . 1.374(3) ?
C2 C7 . 1.394(3) ?
C3 C4 . 1.385(4) ?
C3 H3 . 0.9300 ?
C4 C5 . 1.374(4) ?
C4 H4 . 0.9300 ?
C5 C6 . 1.391(3) ?
C5 H5 . 0.9300 ?
C6 C7 . 1.369(3) ?
C6 H6 . 0.9300 ?
C7 C8 . 1.525(3) ?
C8 O1 . 1.441(3) ?
C8 C9 . 1.503(3) ?
C8 C22 . 1.553(2) ?
C9 C14 . 1.370(3) ?
C9 C10 . 1.376(3) ?
C10 C11 . 1.391(3) ?
C10 H10 . 0.9300 ?
C11 C12 . 1.357(4) ?
C11 H11 . 0.9300 ?
C12 C13 . 1.356(5) ?
C12 H12 . 0.9300 ?
C13 C14 . 1.384(3) ?
C13 H13 . 0.9300 ?
C14 H14 . 0.9300 ?
C15 C20 . 1.387(3) ?
C15 C16 . 1.390(3) ?
C16 C17 . 1.383(4) ?
C16 H16 . 0.9300 ?
C17 C18 . 1.365(4) ?
C17 H17 . 0.9300 ?
C18 C19 . 1.369(4) ?
C18 H18 . 0.9300 ?
C19 C20 . 1.383(4) ?
C19 H19 . 0.9300 ?
C20 H20 . 0.9300 ?
C21 C25 . 1.523(3) ?
C21 C22 . 1.561(3) ?
C21 C24 . 1.593(3) ?
C22 C23 . 1.553(3) ?
C22 H22 . 0.9800 ?
C23 O2 . 1.460(2) ?
C23 C40 . 1.511(3) ?
C23 C33 . 1.511(3) ?
C24 O2 . 1.442(2) ?
C24 C34 . 1.510(3) ?
C24 C28 . 1.521(3) ?
C25 O3 . 1.190(3) ?
C25 O4 . 1.333(2) ?
C26 O4 . 1.453(3) ?
C26 C27 . 1.482(4) ?
C26 H26A . 0.9700 ?
C26 H26B . 0.9700 ?
C27 H27A . 0.9600 ?
C27 H27B . 0.9600 ?
C27 H27C . 0.9600 ?
C28 C29 . 1.378(3) ?
C28 C33 . 1.387(3) ?
C29 C30 . 1.382(3) ?
C29 H29 . 0.9300 ?
C30 C31 . 1.385(4) ?
C30 H30 . 0.9300 ?
C31 C32 . 1.377(4) ?
C31 H31 . 0.9300 ?
C32 C33 . 1.374(3) ?
C32 H32 . 0.9300 ?
C34 C39 . 1.378(3) ?
C34 C35 . 1.378(3) ?
C35 C36 . 1.374(3) ?
C35 H35 . 0.9300 ?
C36 C37 . 1.362(4) ?
C36 H36 . 0.9300 ?
C37 C38 . 1.363(5) ?
C37 H37 . 0.9300 ?
C38 C39 . 1.381(4) ?
C38 H38 . 0.9300 ?
C39 H39 . 0.9300 ?
C40 C41 . 1.373(3) ?
C40 C45 . 1.380(3) ?
C41 C42 . 1.392(3) ?
C41 H41 . 0.9300 ?
C42 C43 . 1.354(4) ?
C42 H42 . 0.9300 ?
C43 C44 . 1.361(4) ?
C43 H43 . 0.9300 ?
C44 C45 . 1.381(3) ?
C44 H44 . 0.9300 ?
C45 H45 . 0.9300 ?

loop_
_geom_hbond_atom_site_label_D
_geom_hbond_atom_site_label_H
_geom_hbond_atom_site_label_A
_geom_hbond_site_symmetry_A
_geom_hbond_distance_DH
_geom_hbond_distance_HA
_geom_hbond_distance_DA
_geom_hbond_angle_DHA
C4 H4 Cg10 3_545 0.93 2.97 3.740(3) 141
C35 H35 Cg8 1_555 0.93 2.60 3.446(2) 151
C44 H44 Cg8 1_565 0.93 2.87 3.671(3) 145

loop_
_geom_torsion_atom_site_label_1
_geom_torsion_atom_site_label_2
_geom_torsion_atom_site_label_3
_geom_torsion_atom_site_label_4
_geom_torsion_site_symmetry_1
_geom_torsion_site_symmetry_2
_geom_torsion_site_symmetry_3
_geom_torsion_site_symmetry_4
_geom_torsion
_geom_torsion_publ_flag
O1 C1 C2 C3 . . . . 148.7(2) ?
C15 C1 C2 C3 . . . . 29.5(3) ?
C21 C1 C2 C3 . . . . -107.7(2) ?
O1 C1 C2 C7 . . . . -31.59(18) ?
C15 C1 C2 C7 . . . . -150.79(17) ?
C21 C1 C2 C7 . . . . 72.03(17) ?
C7 C2 C3 C4 . . . . 1.1(3) ?
C1 C2 C3 C4 . . . . -179.2(2) ?
C2 C3 C4 C5 . . . . -1.2(4) ?
C3 C4 C5 C6 . . . . -0.5(4) ?
C4 C5 C6 C7 . . . . 2.2(4) ?
C5 C6 C7 C2 . . . . -2.3(3) ?
C5 C6 C7 C8 . . . . 178.6(2) ?
C3 C2 C7 C6 . . . . 0.7(3) ?
C1 C2 C7 C6 . . . . -179.10(18) ?
C3 C2 C7 C8 . . . . 179.99(18) ?
C1 C2 C7 C8 . . . . 0.20(19) ?
C6 C7 C8 O1 . . . . -149.5(2) ?
C2 C7 C8 O1 . . . . 31.36(17) ?
C6 C7 C8 C9 . . . . -29.0(3) ?
C2 C7 C8 C9 . . . . 151.83(17) ?
C6 C7 C8 C22 . . . . 105.3(3) ?
C2 C7 C8 C22 . . . . -73.85(19) ?
O1 C8 C9 C14 . . . . -173.1(2) ?
C7 C8 C9 C14 . . . . 72.9(3) ?
C22 C8 C9 C14 . . . . -55.1(3) ?
O1 C8 C9 C10 . . . . 8.5(3) ?
C7 C8 C9 C10 . . . . -105.4(2) ?
C22 C8 C9 C10 . . . . 126.5(2) ?
C14 C9 C10 C11 . . . . 1.4(4) ?
C8 C9 C10 C11 . . . . 179.8(2) ?
C9 C10 C11 C12 . . . . 0.4(4) ?
C10 C11 C12 C13 . . . . -1.6(4) ?
C11 C12 C13 C14 . . . . 0.8(5) ?
C10 C9 C14 C13 . . . . -2.2(4) ?
C8 C9 C14 C13 . . . . 179.4(2) ?
C12 C13 C14 C9 . . . . 1.2(5) ?
O1 C1 C15 C20 . . . . 6.4(3) ?
C2 C1 C15 C20 . . . . 120.9(2) ?
C21 C1 C15 C20 . . . . -108.4(2) ?
O1 C1 C15 C16 . . . . -174.34(18) ?
C2 C1 C15 C16 . . . . -59.9(3) ?
C21 C1 C15 C16 . . . . 70.9(3) ?
C20 C15 C16 C17 . . . . 3.0(3) ?
C1 C15 C16 C17 . . . . -176.3(2) ?
C15 C16 C17 C18 . . . . -0.7(4) ?
C16 C17 C18 C19 . . . . -2.0(4) ?
C17 C18 C19 C20 . . . . 2.2(4) ?
C18 C19 C20 C15 . . . . 0.1(4) ?
C16 C15 C20 C19 . . . . -2.7(3) ?
C1 C15 C20 C19 . . . . 176.6(2) ?
O1 C1 C21 C25 . . . . 150.94(17) ?
C15 C1 C21 C25 . . . . -89.5(2) ?
C2 C1 C21 C25 . . . . 47.1(2) ?
O1 C1 C21 C22 . . . . 32.8(2) ?
C15 C1 C21 C22 . . . . 152.33(18) ?
C2 C1 C21 C22 . . . . -71.00(18) ?
O1 C1 C21 C24 . . . . -76.68(19) ?
C15 C1 C21 C24 . . . . 42.9(2) ?
C2 C1 C21 C24 . . . . 179.53(15) ?
O1 C8 C22 C23 . . . . 78.17(19) ?
C9 C8 C22 C23 . . . . -45.0(3) ?
C7 C8 C22 C23 . . . . -177.65(17) ?
O1 C8 C22 C21 . . . . -34.62(19) ?
C9 C8 C22 C21 . . . . -157.8(2) ?
C7 C8 C22 C21 . . . . 69.6(2) ?
C25 C21 C22 C8 . . . . -120.98(18) ?
C24 C21 C22 C8 . . . . 123.71(16) ?
C1 C21 C22 C8 . . . . 0.9(2) ?
C25 C21 C22 C23 . . . . 112.46(18) ?
C24 C21 C22 C23 . . . . -2.85(17) ?
C1 C21 C22 C23 . . . . -125.70(16) ?
C8 C22 C23 O2 . . . . -145.34(18) ?
C21 C22 C23 O2 . . . . -32.79(17) ?
C8 C22 C23 C40 . . . . 97.9(2) ?
C21 C22 C23 C40 . . . . -149.55(16) ?
C8 C22 C23 C33 . . . . -41.3(2) ?
C21 C22 C23 C33 . . . . 71.22(17) ?
C25 C21 C24 O2 . . . . -77.51(17) ?
C22 C21 C24 O2 . . . . 37.98(16) ?
C1 C21 C24 O2 . . . . 147.77(15) ?
C25 C21 C24 C34 . . . . 39.6(2) ?
C22 C21 C24 C34 . . . . 155.13(17) ?
C1 C21 C24 C34 . . . . -95.1(2) ?
C25 C21 C24 C28 . . . . 178.55(16) ?
C22 C21 C24 C28 . . . . -65.97(18) ?
C1 C21 C24 C28 . . . . 43.8(2) ?
C22 C21 C25 O3 . . . . -13.6(3) ?
C24 C21 C25 O3 . . . . 96.2(3) ?
C1 C21 C25 O3 . . . . -127.1(2) ?
C22 C21 C25 O4 . . . . 168.36(16) ?
C24 C21 C25 O4 . . . . -81.9(2) ?
C1 C21 C25 O4 . . . . 54.9(2) ?
O2 C24 C28 C29 . . . . 143.1(2) ?
C34 C24 C28 C29 . . . . 24.6(3) ?
C21 C24 C28 C29 . . . . -114.3(3) ?
O2 C24 C28 C33 . . . . -32.20(18) ?
C34 C24 C28 C33 . . . . -150.66(17) ?
C21 C24 C28 C33 . . . . 70.45(18) ?
C33 C28 C29 C30 . . . . 0.6(3) ?
C24 C28 C29 C30 . . . . -174.1(2) ?
C28 C29 C30 C31 . . . . -1.9(3) ?
C29 C30 C31 C32 . . . . 0.9(4) ?
C30 C31 C32 C33 . . . . 1.5(3) ?
C31 C32 C33 C28 . . . . -2.9(3) ?
C31 C32 C33 C23 . . . . 174.9(2) ?
C29 C28 C33 C32 . . . . 1.8(3) ?
C24 C28 C33 C32 . . . . 177.97(18) ?
C29 C28 C33 C23 . . . . -176.49(18) ?
C24 C28 C33 C23 . . . . -0.36(19) ?
O2 C23 C33 C32 . . . . -145.7(2) ?
C40 C23 C33 C32 . . . . -31.1(3) ?
C22 C23 C33 C32 . . . . 110.2(2) ?
O2 C23 C33 C28 . . . . 32.33(17) ?
C40 C23 C33 C28 . . . . 146.94(16) ?
C22 C23 C33 C28 . . . . -71.69(18) ?
O2 C24 C34 C39 . . . . 12.0(3) ?
C28 C24 C34 C39 . . . . 125.2(2) ?
C21 C24 C34 C39 . . . . -98.7(3) ?
O2 C24 C34 C35 . . . . -169.2(2) ?
C28 C24 C34 C35 . . . . -55.9(3) ?
C21 C24 C34 C35 . . . . 80.1(3) ?
C39 C34 C35 C36 . . . . 0.0(4) ?
C24 C34 C35 C36 . . . . -178.8(2) ?
C34 C35 C36 C37 . . . . -1.3(5) ?
C35 C36 C37 C38 . . . . 1.6(6) ?
C36 C37 C38 C39 . . . . -0.8(6) ?
C35 C34 C39 C38 . . . . 0.8(4) ?
C24 C34 C39 C38 . . . . 179.7(3) ?
C37 C38 C39 C34 . . . . -0.5(6) ?
O2 C23 C40 C41 . . . . -109.8(2) ?
C33 C23 C40 C41 . . . . 139.8(2) ?
C22 C23 C40 C41 . . . . 3.2(3) ?
O2 C23 C40 C45 . . . . 67.2(2) ?
C33 C23 C40 C45 . . . . -43.2(2) ?
C22 C23 C40 C45 . . . . -179.77(17) ?
C45 C40 C41 C42 . . . . 3.1(3) ?
C23 C40 C41 C42 . . . . -179.9(2) ?
C40 C41 C42 C43 . . . . -2.3(4) ?
C41 C42 C43 C44 . . . . -0.2(4) ?
C42 C43 C44 C45 . . . . 1.8(4) ?
C41 C40 C45 C44 . . . . -1.5(3) ?
C23 C40 C45 C44 . . . . -178.7(2) ?
C43 C44 C45 C40 . . . . -1.0(4) ?
C9 C8 O1 C1 . . . . -174.22(15) ?
C7 C8 O1 C1 . . . . -50.79(15) ?
C22 C8 O1 C1 . . . . 57.78(16) ?
C15 C1 O1 C8 . . . . 177.00(15) ?
C2 C1 O1 C8 . . . . 51.16(15) ?
C21 C1 O1 C8 . . . . -56.16(17) ?
C34 C24 O2 C23 . . . . 176.01(18) ?
C28 C24 O2 C23 . . . . 51.83(17) ?
C21 C24 O2 C23 . . . . -60.84(15) ?
C40 C23 O2 C24 . . . . -173.51(17) ?
C33 C23 O2 C24 . . . . -52.06(16) ?
C22 C23 O2 C24 . . . . 59.70(17) ?
O3 C25 O4 C26 . . . . -1.5(3) ?
C21 C25 O4 C26 . . . . 176.5(2) ?
C27 C26 O4 C25 . . . . -174.2(2) ?
